data_4341167
loop_
_publ_author_name
'Teng, Qiaoqiao'
'Huynh, Han Vinh'

_publ_section_title
;
 Determining the electron-donating properties of bidentate ligands by
 (13)c NMR spectroscopy.
;
_journal_issue 20
_journal_name_full 'Inorganic chemistry'
_journal_page_first 10964
_journal_page_last 10973
_journal_paper_doi 10.1021/ic501325j
_journal_volume 53
_journal_year 2014
_chemical_formula_sum 'C45 H62 Br2 Cl2 F12 N12 P2 Pd2'
_chemical_formula_weight 1504.53
_chemical_name_systematic
; 
 ? 
;
_space_group_IT_number 2
_symmetry_cell_setting triclinic
_symmetry_space_group_name_Hall '-P 1'
_symmetry_space_group_name_H-M 'P -1'
_atom_sites_solution_hydrogens geom
_atom_sites_solution_primary direct
_atom_sites_solution_secondary difmap
_audit_creation_method SHELXL-97
_cell_angle_alpha 112.263(17)
_cell_angle_beta 99.074(18)
_cell_angle_gamma 98.184(18)
_cell_formula_units_Z 2
_cell_length_a 13.372(12)
_cell_length_b 14.825(13)
_cell_length_c 16.378(15)
_cell_measurement_reflns_used 978
_cell_measurement_temperature 100(2)
_cell_measurement_theta_max 27.17
_cell_measurement_theta_min 3.02
_cell_volume 2894(5)
_computing_cell_refinement 'Bruker SMART'
_computing_data_collection 'Bruker SMART'
_computing_data_reduction 'Bruker SAINT'
_computing_molecular_graphics 'Bruker SHELXTL'
_computing_publication_material 'Bruker SHELXTL'
_computing_structure_refinement 'SHELXL-97 (Sheldrick, 1997)'
_computing_structure_solution 'SHELXS-97 (Sheldrick, 1990)'
_diffrn_ambient_temperature 100(2)
_diffrn_measured_fraction_theta_full 0.999
_diffrn_measured_fraction_theta_max 0.999
_diffrn_measurement_device_type 'CCD area detector'
_diffrn_measurement_method 'phi and omega scans'
_diffrn_radiation_monochromator graphite
_diffrn_radiation_source 'fine-focus sealed tube'
_diffrn_radiation_type MoK\a
_diffrn_radiation_wavelength 0.71073
_diffrn_reflns_av_R_equivalents 0.0399
_diffrn_reflns_av_sigmaI/netI 0.0465
_diffrn_reflns_limit_h_max 17
_diffrn_reflns_limit_h_min -17
_diffrn_reflns_limit_k_max 19
_diffrn_reflns_limit_k_min -19
_diffrn_reflns_limit_l_max 21
_diffrn_reflns_limit_l_min -21
_diffrn_reflns_number 37912
_diffrn_reflns_theta_full 27.50
_diffrn_reflns_theta_max 27.50
_diffrn_reflns_theta_min 1.84
_exptl_absorpt_coefficient_mu 2.233
_exptl_absorpt_correction_T_max 0.6637
_exptl_absorpt_correction_T_min 0.5262
_exptl_absorpt_correction_type multi-scan
_exptl_absorpt_process_details 'Sadabs, (Sheldrick 2001)'
_exptl_crystal_colour Colourless
_exptl_crystal_density_diffrn 1.727
_exptl_crystal_density_meas ?
_exptl_crystal_density_method 'not measured'
_exptl_crystal_description Block
_exptl_crystal_F_000 1500
_exptl_crystal_size_max 0.33
_exptl_crystal_size_mid 0.24
_exptl_crystal_size_min 0.20
_refine_diff_density_max 2.645
_refine_diff_density_min -0.678
_refine_diff_density_rms 0.124
_refine_ls_extinction_method none
_refine_ls_goodness_of_fit_ref 1.065
_refine_ls_hydrogen_treatment constr
_refine_ls_matrix_type full
_refine_ls_number_parameters 843
_refine_ls_number_reflns 13287
_refine_ls_number_restraints 567
_refine_ls_restrained_S_all 1.119
_refine_ls_R_factor_all 0.0566
_refine_ls_R_factor_gt 0.0449
_refine_ls_shift/su_max 0.001
_refine_ls_shift/su_mean 0.000
_refine_ls_structure_factor_coef Fsqd
_refine_ls_weighting_details 'calc w=1/[\s^2^(Fo^2^)+(0.0671P)^2^+2.3182P] where P=(Fo^2^+2Fc^2^)/3'
_refine_ls_weighting_scheme calc
_refine_ls_wR_factor_gt 0.1180
_refine_ls_wR_factor_ref 0.1240
_reflns_number_gt 10810
_reflns_number_total 13287
_reflns_threshold_expression >2sigma(I)
_cod_data_source_file ic501325j_si_002.cif
_cod_data_source_block 11
_cod_depositor_comments
;
The following automatic conversions were performed:

'_symmetry_cell_setting' value 'Triclinic' changed to 'triclinic'
according to
/home/saulius/struct/COD-crude-data--automatic-downloads/rss-feeds/ACS/lib/dictionaries/cif_core.dic
dictionary named 'cif_core.dic' version 2.4.2 from
2011-04-26.

'_exptl_absorpt_correction_type' value 'Multi-scan'
changed to 'multi-scan' according to
/home/saulius/struct/COD-crude-data--automatic-downloads/rss-feeds/ACS/lib/dictionaries/cif_core.dic
dictionary named 'cif_core.dic' version 2.4.2 from 2011-04-26.

Automatic conversion script
Id: cif_fix_values 2281 2013-09-26 08:29:07Z andrius 

 Adding full bibliography for 4341164--4341170.cif.

The following automatic conversions were performed:

'_exptl_crystal_density_meas' value 'Not measured' was changed to '?'
- the value is perceived as not measured.

Automatic conversion script
Id: cif_fix_values 3008 2015-01-20 13:52:24Z robertas 
;
_cod_original_sg_symbol_H-M P-1
_cod_database_code 4341167

loop_
_symmetry_equiv_pos_as_xyz
'x, y, z'
'-x, -y, -z'

loop_
_atom_site_label
_atom_site_type_symbol
_atom_site_fract_x
_atom_site_fract_y
_atom_site_fract_z
_atom_site_U_iso_or_equiv
_atom_site_adp_type
_atom_site_occupancy
_atom_site_symmetry_multiplicity
_atom_site_calc_flag
_atom_site_refinement_flags
_atom_site_disorder_assembly
_atom_site_disorder_group
P1 P 0.68325(13) 0.17845(16) 0.13447(11) 0.0271(5) Uani 0.673(4) 1 d PDU A 1
F1 F 0.6712(4) 0.1566(4) 0.0299(2) 0.0382(11) Uani 0.673(4) 1 d PDU A 1
F2 F 0.7997(3) 0.2362(4) 0.1537(3) 0.0548(13) Uani 0.673(4) 1 d PDU A 1
F3 F 0.6969(3) 0.2006(4) 0.2386(2) 0.0471(12) Uani 0.673(4) 1 d PDU A 1
F4 F 0.5679(4) 0.1174(5) 0.1133(6) 0.0424(16) Uani 0.673(4) 1 d PDU A 1
F5 F 0.6416(4) 0.2772(3) 0.1514(3) 0.0533(12) Uani 0.673(4) 1 d PDU A 1
F6 F 0.7242(3) 0.0784(3) 0.1157(3) 0.0497(12) Uani 0.673(4) 1 d PDU A 1
P2 P 0.7581(3) 0.3029(3) 0.7621(2) 0.0407(9) Uani 0.673(4) 1 d PDU A 1
F7 F 0.8521(3) 0.2566(4) 0.7870(3) 0.0515(12) Uani 0.673(4) 1 d PDU A 1
F8 F 0.8310(6) 0.4083(4) 0.8219(4) 0.100(2) Uani 0.673(4) 1 d PDU A 1
F9 F 0.6641(6) 0.3463(6) 0.7345(6) 0.085(2) Uani 0.673(4) 1 d PDU A 1
F10 F 0.6923(4) 0.1930(3) 0.7005(3) 0.0600(14) Uani 0.673(4) 1 d PDU A 1
F11 F 0.7175(6) 0.2966(6) 0.8461(4) 0.080(2) Uani 0.673(4) 1 d PDU A 1
F12 F 0.7984(4) 0.3025(6) 0.6767(4) 0.0754(17) Uani 0.673(4) 1 d PDU A 1
P1A P 0.6575(4) 0.2125(4) 0.1158(3) 0.0477(14) Uani 0.327(4) 1 d PDU A 2
F1A F 0.6384(11) 0.1759(10) 0.0097(5) 0.071(4) Uani 0.327(4) 1 d PDU A 2
F2A F 0.7346(8) 0.3107(6) 0.1298(8) 0.078(3) Uani 0.327(4) 1 d PDU A 2
F3A F 0.6800(8) 0.2473(9) 0.2220(4) 0.065(3) Uani 0.327(4) 1 d PDU A 2
F4A F 0.5835(14) 0.1132(10) 0.1028(16) 0.070(5) Uani 0.327(4) 1 d PDU A 2
F5A F 0.5662(8) 0.2688(8) 0.1197(8) 0.072(3) Uani 0.327(4) 1 d PDU A 2
F6A F 0.7546(7) 0.1636(9) 0.1145(8) 0.069(3) Uani 0.327(4) 1 d PDU A 2
P2A P 0.7481(6) 0.3179(5) 0.7695(5) 0.042(2) Uani 0.327(4) 1 d PDU A 2
F7A F 0.8610(7) 0.3252(12) 0.8203(8) 0.082(4) Uani 0.327(4) 1 d PDU A 2
F8A F 0.7480(9) 0.4167(7) 0.8507(6) 0.066(3) Uani 0.327(4) 1 d PDU A 2
F9A F 0.6309(7) 0.3048(11) 0.7248(9) 0.069(4) Uani 0.327(4) 1 d PDU A 2
F10A F 0.7511(12) 0.2216(10) 0.6861(8) 0.100(4) Uani 0.327(4) 1 d PDU A 2
F11A F 0.7058(15) 0.2568(11) 0.8217(11) 0.089(5) Uani 0.327(4) 1 d PDU A 2
F12A F 0.7896(11) 0.3791(11) 0.7173(9) 0.094(4) Uani 0.327(4) 1 d PDU A 2
Pd1 Pd 0.75596(2) 0.77492(2) 0.605097(19) 0.02432(9) Uani 1 1 d . . .
Pd2 Pd 0.08907(2) 0.16367(2) 0.885481(19) 0.02412(9) Uani 1 1 d . . .
Br1 Br 0.77655(4) 0.68166(3) 0.70037(3) 0.03363(11) Uani 1 1 d . . .
Br2 Br 0.07786(3) 0.06973(3) 0.72188(3) 0.03411(11) Uani 1 1 d . . .
N1 N 0.7866(3) 0.5831(2) 0.4642(2) 0.0316(8) Uani 1 1 d . . .
N2 N 0.9280(3) 0.7008(2) 0.5151(2) 0.0276(7) Uani 1 1 d . . .
N3 N 0.6073(3) 0.8570(3) 0.7310(2) 0.0296(7) Uani 1 1 d . . .
N4 N 0.7155(3) 0.9695(3) 0.7197(2) 0.0295(7) Uani 1 1 d . . .
N5 N 0.7763(3) 0.9669(3) 0.5913(2) 0.0313(8) Uani 1 1 d . . .
N6 N 0.7394(3) 0.8567(3) 0.4558(2) 0.0380(9) Uani 1 1 d . . .
N7 N 0.3094(3) 0.2480(3) 0.8874(2) 0.0341(8) Uani 1 1 d . . .
N8 N 0.2094(2) 0.3469(2) 0.8753(2) 0.0227(6) Uani 1 1 d . . .
N9 N -0.0455(3) -0.0329(2) 0.8731(2) 0.0285(7) Uani 1 1 d . . .
N10 N -0.1069(3) 0.0951(2) 0.9321(2) 0.0283(7) Uani 1 1 d . . .
N11 N -0.0184(3) 0.2619(2) 1.0266(2) 0.0269(7) Uani 1 1 d . . .
N12 N 0.1431(3) 0.3299(2) 1.0807(2) 0.0284(7) Uani 1 1 d . . .
C1 C 0.8281(3) 0.6807(3) 0.5201(3) 0.0285(9) Uani 1 1 d . . .
C2 C 0.8625(4) 0.5404(3) 0.4235(3) 0.0337(10) Uani 1 1 d . . .
C3 C 0.8608(5) 0.4437(3) 0.3621(3) 0.0434(12) Uani 1 1 d . . .
H3 H 0.8008 0.3934 0.3394 0.052 Uiso 1 1 calc R . .
C4 C 0.9522(5) 0.4267(4) 0.3369(3) 0.0485(14) Uani 1 1 d . . .
H4 H 0.9536 0.3631 0.2963 0.058 Uiso 1 1 calc R . .
C5 C 1.0425(4) 0.5013(4) 0.3702(3) 0.0442(12) Uani 1 1 d . . .
H5 H 1.1030 0.4864 0.3526 0.053 Uiso 1 1 calc R . .
C6 C 1.0433(4) 0.5964(4) 0.4285(3) 0.0371(10) Uani 1 1 d . . .
H6 H 1.1028 0.6472 0.4496 0.045 Uiso 1 1 calc R . .
C7 C 0.9518(4) 0.6142(3) 0.4550(3) 0.0307(9) Uani 1 1 d . . .
C8 C 0.6789(4) 0.5325(4) 0.4518(3) 0.0441(11) Uani 1 1 d . . .
H8 H 0.6458 0.5826 0.4894 0.053 Uiso 1 1 calc R . .
C9 C 0.6184(5) 0.4962(4) 0.3543(4) 0.0558(14) Uani 1 1 d . . .
H9A H 0.6306 0.5486 0.3338 0.084 Uiso 1 1 calc R . .
H9B H 0.5456 0.4778 0.3510 0.084 Uiso 1 1 calc R . .
H9C H 0.6407 0.4391 0.3165 0.084 Uiso 1 1 calc R . .
C10 C 0.6743(5) 0.4500(4) 0.4860(4) 0.0554(14) Uani 1 1 d . . .
H10A H 0.6982 0.3955 0.4461 0.083 Uiso 1 1 calc R . .
H10B H 0.6040 0.4270 0.4873 0.083 Uiso 1 1 calc R . .
H10C H 0.7177 0.4757 0.5459 0.083 Uiso 1 1 calc R . .
C11 C 0.9968(3) 0.8005(3) 0.5613(3) 0.0303(9) Uani 1 1 d . . .
H11 H 0.9596 0.8436 0.6014 0.036 Uiso 1 1 calc R . .
C12 C 1.0964(4) 0.8011(4) 0.6213(3) 0.0415(11) Uani 1 1 d . . .
H12A H 1.0796 0.7697 0.6605 0.062 Uiso 1 1 calc R . .
H12B H 1.1339 0.8688 0.6572 0.062 Uiso 1 1 calc R . .
H12C H 1.1385 0.7652 0.5840 0.062 Uiso 1 1 calc R . .
C13 C 1.0151(4) 0.8432(3) 0.4929(3) 0.0435(12) Uani 1 1 d . . .
H13A H 1.0498 0.8019 0.4511 0.065 Uiso 1 1 calc R . .
H13B H 1.0575 0.9097 0.5239 0.065 Uiso 1 1 calc R . .
H13C H 0.9497 0.8450 0.4603 0.065 Uiso 1 1 calc R . .
C14 C 0.6862(3) 0.8696(3) 0.6917(3) 0.0255(8) Uani 1 1 d . . .
C15 C 0.5877(4) 0.9484(3) 0.7817(3) 0.0377(10) Uani 1 1 d . . .
H15 H 0.5367 0.9587 0.8149 0.045 Uiso 1 1 calc R . .
C16 C 0.6551(4) 1.0192(3) 0.7747(3) 0.0376(10) Uani 1 1 d . . .
H16 H 0.6602 1.0879 0.8013 0.045 Uiso 1 1 calc R . .
C17 C 0.5451(3) 0.7610(3) 0.7188(3) 0.0363(10) Uani 1 1 d . . .
H17A H 0.5666 0.7074 0.6752 0.054 Uiso 1 1 calc R . .
H17B H 0.4730 0.7577 0.6975 0.054 Uiso 1 1 calc R . .
H17C H 0.5551 0.7548 0.7756 0.054 Uiso 1 1 calc R . .
C18 C 0.7988(4) 1.0120(3) 0.6894(3) 0.0330(9) Uani 1 1 d . . .
H18A H 0.8055 1.0837 0.7110 0.040 Uiso 1 1 calc R . .
H18B H 0.8639 0.9997 0.7137 0.040 Uiso 1 1 calc R . .
C19 C 0.7564(3) 0.8672(3) 0.5420(3) 0.0294(9) Uani 1 1 d . . .
C20 C 0.7699(4) 1.0177(4) 0.5360(3) 0.0443(12) Uani 1 1 d . . .
H20 H 0.7791 1.0864 0.5543 0.053 Uiso 1 1 calc R . .
C21 C 0.7481(4) 0.9490(4) 0.4515(4) 0.0475(13) Uani 1 1 d . . .
H21 H 0.7402 0.9605 0.3991 0.057 Uiso 1 1 calc R . .
C22 C 0.7120(5) 0.7633(4) 0.3750(3) 0.0495(13) Uani 1 1 d . . .
H22A H 0.7381 0.7126 0.3892 0.074 Uiso 1 1 calc R . .
H22B H 0.7419 0.7727 0.3285 0.074 Uiso 1 1 calc R . .
H22C H 0.6378 0.7430 0.3541 0.074 Uiso 1 1 calc R . .
C23 C 0.2112(3) 0.2601(3) 0.8831(2) 0.0249(8) Uani 1 1 d . . .
C24 C 0.3719(3) 0.3284(4) 0.8815(3) 0.0364(10) Uani 1 1 d . . .
C25 C 0.4768(4) 0.3503(5) 0.8808(4) 0.0535(14) Uani 1 1 d . . .
H25 H 0.5198 0.3071 0.8843 0.064 Uiso 1 1 calc R . .
C26 C 0.5134(4) 0.4380(5) 0.8749(4) 0.0666(18) Uani 1 1 d . . .
H26 H 0.5833 0.4552 0.8755 0.080 Uiso 1 1 calc R . .
C27 C 0.4495(5) 0.5021(5) 0.8681(4) 0.0572(15) Uani 1 1 d . . .
H27 H 0.4777 0.5604 0.8632 0.069 Uiso 1 1 calc R . .
C28 C 0.3462(4) 0.4824(4) 0.8684(3) 0.0418(11) Uani 1 1 d . . .
H28 H 0.3041 0.5262 0.8647 0.050 Uiso 1 1 calc R . .
C29 C 0.3073(3) 0.3918(3) 0.8744(3) 0.0310(9) Uani 1 1 d . . .
C30 C 0.3412(5) 0.1574(4) 0.8910(4) 0.0550(15) Uani 1 1 d . . .
H30 H 0.2797 0.1167 0.8956 0.066 Uiso 1 1 calc R . .
C31 C 0.3671(5) 0.0946(4) 0.8020(4) 0.0526(14) Uani 1 1 d . . .
H31A H 0.3085 0.0779 0.7527 0.079 Uiso 1 1 calc R . .
H31B H 0.3831 0.0345 0.8044 0.079 Uiso 1 1 calc R . .
H31C H 0.4258 0.1321 0.7931 0.079 Uiso 1 1 calc R . .
C32 C 0.4204(6) 0.1778(6) 0.9699(5) 0.084(2) Uani 1 1 d U . .
H32A H 0.4843 0.2134 0.9664 0.126 Uiso 1 1 calc R . .
H32B H 0.4300 0.1160 0.9726 0.126 Uiso 1 1 calc R . .
H32C H 0.3997 0.2177 1.0233 0.126 Uiso 1 1 calc R . .
C33 C 0.1131(3) 0.3821(3) 0.8633(3) 0.0274(8) Uani 1 1 d . . .
H33 H 0.0569 0.3325 0.8643 0.033 Uiso 1 1 calc R . .
C34 C 0.0877(4) 0.3857(4) 0.7713(3) 0.0393(10) Uani 1 1 d . . .
H34A H 0.1386 0.4370 0.7693 0.059 Uiso 1 1 calc R . .
H34B H 0.0202 0.4002 0.7613 0.059 Uiso 1 1 calc R . .
H34C H 0.0880 0.3223 0.7249 0.059 Uiso 1 1 calc R . .
C35 C 0.1186(4) 0.4800(3) 0.9419(3) 0.0396(11) Uani 1 1 d . . .
H35A H 0.1323 0.4718 0.9977 0.059 Uiso 1 1 calc R . .
H35B H 0.0537 0.4998 0.9345 0.059 Uiso 1 1 calc R . .
H35C H 0.1733 0.5305 0.9433 0.059 Uiso 1 1 calc R . .
C36 C -0.0289(3) 0.0656(3) 0.8932(3) 0.0266(8) Uani 1 1 d . . .
C37 C -0.1326(4) -0.0635(3) 0.8998(3) 0.0328(9) Uani 1 1 d . . .
H37 H -0.1592 -0.1281 0.8930 0.039 Uiso 1 1 calc R . .
C38 C -0.1714(3) 0.0171(3) 0.9374(3) 0.0320(9) Uani 1 1 d . . .
H38 H -0.2296 0.0199 0.9620 0.038 Uiso 1 1 calc R . .
C39 C 0.0199(4) -0.0994(3) 0.8322(3) 0.0333(9) Uani 1 1 d . . .
H39A H 0.0717 -0.0646 0.8138 0.050 Uiso 1 1 calc R . .
H39B H -0.0220 -0.1564 0.7803 0.050 Uiso 1 1 calc R . .
H39C H 0.0531 -0.1212 0.8756 0.050 Uiso 1 1 calc R . .
C40 C -0.1153(3) 0.1990(3) 0.9647(3) 0.0306(9) Uani 1 1 d . . .
H40A H -0.1301 0.2174 0.9139 0.037 Uiso 1 1 calc R . .
H40B H -0.1717 0.2080 0.9956 0.037 Uiso 1 1 calc R . .
C41 C 0.0760(3) 0.2566(3) 1.0069(3) 0.0265(8) Uani 1 1 d . . .
C42 C -0.0103(4) 0.3379(3) 1.1106(3) 0.0316(9) Uani 1 1 d . . .
H42 H -0.0644 0.3553 1.1384 0.038 Uiso 1 1 calc R . .
C43 C 0.0895(4) 0.3807(3) 1.1436(3) 0.0329(10) Uani 1 1 d . . .
H43 H 0.1187 0.4350 1.1988 0.040 Uiso 1 1 calc R . .
C44 C 0.2546(4) 0.3545(4) 1.0957(3) 0.0399(10) Uani 1 1 d . . .
H44A H 0.2794 0.2942 1.0720 0.060 Uiso 1 1 calc R . .
H44B H 0.2848 0.3894 1.1596 0.060 Uiso 1 1 calc R . .
H44C H 0.2739 0.3962 1.0655 0.060 Uiso 1 1 calc R . .
C1S C 0.5762(9) 0.1773(9) 0.5069(8) 0.146(4) Uani 1 1 d DU . .
H1SA H 0.5346 0.1119 0.4928 0.175 Uiso 0.700(5) 1 calc PR B 1
H1SB H 0.6241 0.1979 0.5650 0.175 Uiso 0.700(5) 1 calc PR B 1
H1SC H 0.5401 0.2277 0.5130 0.175 Uiso 0.300(5) 1 d PR B 2
H1SD H 0.6236 0.1942 0.5660 0.175 Uiso 0.300(5) 1 d PR B 2
Cl2 Cl 0.64997(16) 0.16390(16) 0.42508(14) 0.0843(5) Uani 1 1 d DU B .
Cl1 Cl 0.50051(17) 0.2528(3) 0.51933(18) 0.0895(11) Uani 0.700(5) 1 d PDU B 1
Cl1A Cl 0.4894(4) 0.0585(5) 0.4738(6) 0.094(2) Uani 0.300(5) 1 d PDU . 2

loop_
_atom_site_aniso_label
_atom_site_aniso_U_11
_atom_site_aniso_U_22
_atom_site_aniso_U_33
_atom_site_aniso_U_23
_atom_site_aniso_U_13
_atom_site_aniso_U_12
P1 0.0218(9) 0.0415(11) 0.0249(8) 0.0166(8) 0.0111(6) 0.0134(7)
F1 0.034(2) 0.062(3) 0.031(2) 0.025(2) 0.0176(17) 0.0202(19)
F2 0.032(2) 0.076(3) 0.047(3) 0.022(2) 0.0105(18) -0.010(2)
F3 0.039(2) 0.083(3) 0.027(2) 0.028(2) 0.0117(16) 0.019(2)
F4 0.027(2) 0.061(3) 0.041(3) 0.023(2) 0.016(2) 0.000(2)
F5 0.077(3) 0.045(3) 0.050(3) 0.021(2) 0.027(2) 0.034(2)
F6 0.054(3) 0.055(3) 0.056(3) 0.029(2) 0.024(2) 0.030(2)
P2 0.0580(19) 0.0363(15) 0.0348(14) 0.0183(11) 0.0147(12) 0.0162(12)
F7 0.050(3) 0.050(3) 0.053(3) 0.023(2) 0.003(2) 0.009(2)
F8 0.151(5) 0.038(3) 0.084(4) 0.020(3) -0.012(4) -0.006(3)
F9 0.111(5) 0.083(5) 0.080(4) 0.035(4) 0.025(4) 0.072(4)
F10 0.055(3) 0.052(3) 0.067(3) 0.026(2) -0.001(2) 0.004(2)
F11 0.094(4) 0.117(6) 0.057(3) 0.044(4) 0.043(3) 0.050(4)
F12 0.082(4) 0.108(4) 0.057(3) 0.053(3) 0.028(3) 0.015(3)
P1A 0.051(3) 0.042(3) 0.052(2) 0.013(2) 0.036(2) 0.0083(19)
F1A 0.078(7) 0.083(7) 0.057(5) 0.027(5) 0.036(5) 0.013(5)
F2A 0.076(6) 0.057(5) 0.097(6) 0.025(5) 0.044(5) 0.002(4)
F3A 0.060(5) 0.070(6) 0.057(5) 0.010(4) 0.036(4) 0.012(5)
F4A 0.075(8) 0.061(6) 0.077(8) 0.023(6) 0.041(6) 0.011(5)
F5A 0.066(5) 0.077(6) 0.080(6) 0.026(5) 0.040(5) 0.028(5)
F6A 0.062(5) 0.076(6) 0.072(6) 0.021(5) 0.040(5) 0.024(5)
P2A 0.043(3) 0.029(3) 0.056(4) 0.021(2) 0.010(2) 0.008(2)
F7A 0.067(5) 0.106(7) 0.072(6) 0.032(5) 0.013(4) 0.034(5)
F8A 0.069(6) 0.058(5) 0.052(5) 0.006(4) -0.001(4) 0.021(4)
F9A 0.055(5) 0.087(8) 0.044(5) 0.007(5) 0.006(4) 0.012(5)
F10A 0.104(7) 0.078(6) 0.099(7) 0.004(5) 0.027(6) 0.047(6)
F11A 0.115(8) 0.066(7) 0.098(8) 0.056(6) 0.018(6) -0.004(5)
F12A 0.121(7) 0.090(7) 0.078(6) 0.053(6) 0.023(5) -0.008(5)
Pd1 0.03350(17) 0.02366(16) 0.02155(15) 0.00966(12) 0.01571(12) 0.01242(12)
Pd2 0.03659(18) 0.02147(15) 0.02070(15) 0.00995(12) 0.01726(12) 0.01042(12)
Br1 0.0513(3) 0.0305(2) 0.0286(2) 0.01482(18) 0.01890(19) 0.01992(19)
Br2 0.0464(3) 0.0317(2) 0.0248(2) 0.00738(17) 0.02106(18) 0.00821(19)
N1 0.048(2) 0.0214(16) 0.0254(17) 0.0070(14) 0.0147(16) 0.0089(15)
N2 0.042(2) 0.0230(16) 0.0227(16) 0.0076(14) 0.0188(15) 0.0139(15)
N3 0.0311(18) 0.0360(19) 0.0313(18) 0.0178(16) 0.0171(15) 0.0143(15)
N4 0.040(2) 0.0288(18) 0.0306(18) 0.0139(15) 0.0246(16) 0.0178(15)
N5 0.044(2) 0.0290(18) 0.0333(19) 0.0168(15) 0.0263(16) 0.0147(15)
N6 0.054(2) 0.040(2) 0.0317(19) 0.0189(17) 0.0238(18) 0.0193(18)
N7 0.041(2) 0.042(2) 0.0325(19) 0.0196(17) 0.0209(16) 0.0218(17)
N8 0.0275(17) 0.0240(16) 0.0197(15) 0.0101(13) 0.0105(13) 0.0067(13)
N9 0.044(2) 0.0232(16) 0.0215(16) 0.0091(13) 0.0149(15) 0.0083(15)
N10 0.041(2) 0.0240(16) 0.0245(16) 0.0105(14) 0.0189(15) 0.0085(14)
N11 0.041(2) 0.0240(16) 0.0226(16) 0.0116(14) 0.0174(14) 0.0114(14)
N12 0.044(2) 0.0259(17) 0.0227(16) 0.0131(14) 0.0151(15) 0.0118(15)
C1 0.046(2) 0.0224(19) 0.0192(18) 0.0067(15) 0.0140(17) 0.0135(17)
C2 0.061(3) 0.028(2) 0.0208(19) 0.0125(17) 0.0197(19) 0.019(2)
C3 0.082(4) 0.026(2) 0.026(2) 0.0096(18) 0.020(2) 0.016(2)
C4 0.106(5) 0.034(2) 0.023(2) 0.0142(19) 0.031(3) 0.042(3)
C5 0.076(4) 0.047(3) 0.029(2) 0.019(2) 0.030(2) 0.043(3)
C6 0.054(3) 0.041(2) 0.026(2) 0.0140(19) 0.021(2) 0.028(2)
C7 0.056(3) 0.027(2) 0.0182(18) 0.0095(16) 0.0198(18) 0.0232(19)
C8 0.052(3) 0.038(3) 0.034(2) 0.008(2) 0.013(2) 0.000(2)
C9 0.063(4) 0.049(3) 0.039(3) 0.010(2) 0.003(3) -0.002(3)
C10 0.075(4) 0.042(3) 0.040(3) 0.015(2) 0.015(3) -0.011(3)
C11 0.040(2) 0.025(2) 0.029(2) 0.0073(17) 0.0214(18) 0.0126(17)
C12 0.042(3) 0.037(2) 0.042(3) 0.007(2) 0.019(2) 0.015(2)
C13 0.065(3) 0.032(2) 0.038(3) 0.013(2) 0.031(2) 0.008(2)
C14 0.028(2) 0.034(2) 0.0253(19) 0.0170(17) 0.0142(16) 0.0146(17)
C15 0.044(3) 0.045(3) 0.040(2) 0.022(2) 0.028(2) 0.027(2)
C16 0.054(3) 0.036(2) 0.040(2) 0.018(2) 0.034(2) 0.026(2)
C17 0.033(2) 0.045(3) 0.041(2) 0.024(2) 0.019(2) 0.010(2)
C18 0.044(3) 0.027(2) 0.034(2) 0.0125(18) 0.025(2) 0.0117(18)
C19 0.037(2) 0.032(2) 0.030(2) 0.0157(18) 0.0208(18) 0.0154(18)
C20 0.070(3) 0.039(3) 0.047(3) 0.028(2) 0.038(3) 0.024(2)
C21 0.072(4) 0.052(3) 0.045(3) 0.035(3) 0.034(3) 0.029(3)
C22 0.077(4) 0.048(3) 0.029(2) 0.016(2) 0.020(2) 0.023(3)
C23 0.034(2) 0.0271(19) 0.0193(18) 0.0110(15) 0.0143(16) 0.0114(16)
C24 0.032(2) 0.046(3) 0.033(2) 0.016(2) 0.0138(18) 0.008(2)
C25 0.034(3) 0.078(4) 0.053(3) 0.027(3) 0.021(2) 0.015(3)
C26 0.037(3) 0.091(5) 0.061(4) 0.024(4) 0.018(3) -0.010(3)
C27 0.059(4) 0.059(3) 0.046(3) 0.020(3) 0.018(3) -0.015(3)
C28 0.050(3) 0.040(3) 0.037(2) 0.018(2) 0.016(2) -0.002(2)
C29 0.036(2) 0.035(2) 0.0229(19) 0.0109(17) 0.0118(17) 0.0064(18)
C30 0.082(4) 0.066(4) 0.044(3) 0.032(3) 0.032(3) 0.053(3)
C31 0.067(4) 0.061(3) 0.051(3) 0.026(3) 0.031(3) 0.047(3)
C32 0.090(5) 0.091(5) 0.068(4) 0.024(3) 0.005(3) 0.051(4)
C33 0.033(2) 0.031(2) 0.025(2) 0.0149(17) 0.0122(16) 0.0132(17)
C34 0.045(3) 0.050(3) 0.032(2) 0.025(2) 0.011(2) 0.013(2)
C35 0.056(3) 0.039(2) 0.035(2) 0.018(2) 0.021(2) 0.026(2)
C36 0.037(2) 0.0238(19) 0.0232(19) 0.0108(16) 0.0144(16) 0.0089(16)
C37 0.049(3) 0.025(2) 0.026(2) 0.0121(17) 0.0139(19) 0.0030(18)
C38 0.037(2) 0.031(2) 0.031(2) 0.0126(18) 0.0169(18) 0.0029(18)
C39 0.047(3) 0.025(2) 0.032(2) 0.0119(18) 0.0162(19) 0.0136(18)
C40 0.043(2) 0.025(2) 0.031(2) 0.0119(17) 0.0217(19) 0.0140(18)
C41 0.041(2) 0.0224(19) 0.0246(19) 0.0134(16) 0.0166(17) 0.0106(17)
C42 0.056(3) 0.024(2) 0.024(2) 0.0129(17) 0.0213(19) 0.0195(19)
C43 0.057(3) 0.024(2) 0.0223(19) 0.0089(16) 0.0164(19) 0.015(2)
C44 0.046(3) 0.047(3) 0.029(2) 0.018(2) 0.012(2) 0.008(2)
C1S 0.155(6) 0.167(6) 0.128(6) 0.072(5) 0.025(4) 0.046(5)
Cl2 0.0924(13) 0.1057(14) 0.0858(12) 0.0628(12) 0.0313(10) 0.0377(11)
Cl1 0.0471(12) 0.191(3) 0.0859(17) 0.104(2) 0.0318(11) 0.0437(15)
Cl1A 0.033(2) 0.106(4) 0.179(5) 0.099(4) 0.020(3) 0.015(2)

loop_
_atom_type_symbol
_atom_type_description
_atom_type_scat_dispersion_real
_atom_type_scat_dispersion_imag
_atom_type_scat_source
C C 0.0033 0.0016 'International Tables Vol C Tables 4.2.6.8 and 6.1.1.4'
H H 0.0000 0.0000 'International Tables Vol C Tables 4.2.6.8 and 6.1.1.4'
N N 0.0061 0.0033 'International Tables Vol C Tables 4.2.6.8 and 6.1.1.4'
F F 0.0171 0.0103 'International Tables Vol C Tables 4.2.6.8 and 6.1.1.4'
P P 0.1023 0.0942 'International Tables Vol C Tables 4.2.6.8 and 6.1.1.4'
Br Br -0.2901 2.4595 'International Tables Vol C Tables 4.2.6.8 and 6.1.1.4'
Pd Pd -0.9988 1.0072 'International Tables Vol C Tables 4.2.6.8 and 6.1.1.4'
Cl Cl 0.1484 0.1585 'International Tables Vol C Tables 4.2.6.8 and 6.1.1.4'

loop_
_geom_angle_atom_site_label_1
_geom_angle_atom_site_label_2
_geom_angle_atom_site_label_3
_geom_angle
_geom_angle_site_symmetry_3
F5 P1 F3 90.0(3) .
F5 P1 F4 89.7(4) .
F3 P1 F4 90.5(4) .
F5 P1 F2 92.0(3) .
F3 P1 F2 90.3(2) .
F4 P1 F2 178.1(4) .
F5 P1 F6 179.0(3) .
F3 P1 F6 90.9(3) .
F4 P1 F6 89.9(4) .
F2 P1 F6 88.3(3) .
F5 P1 F1 90.2(2) .
F3 P1 F1 179.2(3) .
F4 P1 F1 90.3(4) .
F2 P1 F1 89.0(3) .
F6 P1 F1 88.9(2) .
F8 P2 F9 94.2(5) .
F8 P2 F12 90.2(4) .
F9 P2 F12 90.0(4) .
F8 P2 F7 87.1(4) .
F9 P2 F7 178.3(4) .
F12 P2 F7 88.9(3) .
F8 P2 F10 175.5(5) .
F9 P2 F10 89.8(4) .
F12 P2 F10 87.7(4) .
F7 P2 F10 88.8(3) .
F8 P2 F11 92.4(5) .
F9 P2 F11 92.0(5) .
F12 P2 F11 176.6(5) .
F7 P2 F11 89.1(4) .
F10 P2 F11 89.5(4) .
F5A P1A F4A 92.3(9) .
F5A P1A F6A 175.8(7) .
F4A P1A F6A 91.7(10) .
F5A P1A F2A 89.3(7) .
F4A P1A F2A 178.2(11) .
F6A P1A F2A 86.6(6) .
F5A P1A F1A 91.9(7) .
F4A P1A F1A 90.1(10) .
F6A P1A F1A 89.0(7) .
F2A P1A F1A 90.5(7) .
F5A P1A F3A 90.0(6) .
F4A P1A F3A 90.0(9) .
F6A P1A F3A 89.1(6) .
F2A P1A F3A 89.4(6) .
F1A P1A F3A 178.0(8) .
F8A P2A F12A 90.6(8) .
F8A P2A F10A 177.4(11) .
F12A P2A F10A 86.9(9) .
F8A P2A F11A 89.3(8) .
F12A P2A F11A 179.6(11) .
F10A P2A F11A 93.2(10) .
F8A P2A F9A 92.3(7) .
F12A P2A F9A 93.8(9) .
F10A P2A F9A 88.4(8) .
F11A P2A F9A 85.9(10) .
F8A P2A F7A 87.3(7) .
F12A P2A F7A 92.3(8) .
F10A P2A F7A 92.3(8) .
F11A P2A F7A 88.0(9) .
F9A P2A F7A 173.9(10) .
C19 Pd1 C14 85.89(16) .
C19 Pd1 C1 94.52(17) .
C14 Pd1 C1 179.00(16) .
C19 Pd1 Br1 171.35(13) .
C14 Pd1 Br1 91.63(12) .
C1 Pd1 Br1 87.83(13) .
C41 Pd2 C23 93.49(16) .
C41 Pd2 C36 85.44(16) .
C23 Pd2 C36 176.99(16) .
C41 Pd2 Br2 166.48(11) .
C23 Pd2 Br2 86.08(11) .
C36 Pd2 Br2 95.62(12) .
C1 N1 C2 109.2(4) .
C1 N1 C8 124.0(4) .
C2 N1 C8 126.8(4) .
C1 N2 C7 109.6(3) .
C1 N2 C11 123.8(3) .
C7 N2 C11 126.5(3) .
C14 N3 C15 110.4(4) .
C14 N3 C17 126.0(3) .
C15 N3 C17 123.5(4) .
C14 N4 C16 111.7(3) .
C14 N4 C18 120.5(3) .
C16 N4 C18 127.8(4) .
C19 N5 C20 111.2(4) .
C19 N5 C18 123.1(3) .
C20 N5 C18 125.7(4) .
C19 N6 C21 110.8(4) .
C19 N6 C22 126.9(4) .
C21 N6 C22 122.3(4) .
C23 N7 C24 110.1(3) .
C23 N7 C30 123.1(4) .
C24 N7 C30 126.7(4) .
C23 N8 C29 110.6(3) .
C23 N8 C33 122.4(3) .
C29 N8 C33 126.8(3) .
C36 N9 C37 110.8(3) .
C36 N9 C39 125.8(3) .
C37 N9 C39 123.3(3) .
C36 N10 C38 112.0(3) .
C36 N10 C40 120.9(3) .
C38 N10 C40 127.1(3) .
C41 N11 C42 111.4(4) .
C41 N11 C40 123.7(3) .
C42 N11 C40 124.8(3) .
C41 N12 C43 110.5(4) .
C41 N12 C44 126.6(3) .
C43 N12 C44 122.9(4) .
N2 C1 N1 107.6(3) .
N2 C1 Pd1 126.4(3) .
N1 C1 Pd1 125.8(3) .
C7 C2 N1 107.2(4) .
C7 C2 C3 120.5(4) .
N1 C2 C3 132.3(5) .
C4 C3 C2 116.9(5) .
C3 C4 C5 122.2(4) .
C6 C5 C4 120.9(5) .
C5 C6 C7 117.4(5) .
C2 C7 C6 122.2(4) .
C2 C7 N2 106.4(4) .
C6 C7 N2 131.5(4) .
N1 C8 C9 111.3(4) .
N1 C8 C10 111.6(4) .
C9 C8 C10 112.9(4) .
N2 C11 C13 109.9(4) .
N2 C11 C12 112.3(4) .
C13 C11 C12 113.6(4) .
N3 C14 N4 104.4(3) .
N3 C14 Pd1 134.3(3) .
N4 C14 Pd1 121.3(3) .
C16 C15 N3 107.7(4) .
C15 C16 N4 105.8(4) .
N5 C18 N4 109.2(4) .
N6 C19 N5 104.5(4) .
N6 C19 Pd1 135.8(3) .
N5 C19 Pd1 119.7(3) .
C21 C20 N5 106.3(4) .
C20 C21 N6 107.2(4) .
N8 C23 N7 107.0(3) .
N8 C23 Pd2 126.9(3) .
N7 C23 Pd2 126.1(3) .
C29 C24 C25 121.4(5) .
C29 C24 N7 105.9(4) .
C25 C24 N7 132.6(5) .
C26 C25 C24 117.0(5) .
C25 C26 C27 122.0(5) .
C28 C27 C26 122.3(5) .
C27 C28 C29 116.3(5) .
N8 C29 C24 106.3(4) .
N8 C29 C28 132.8(4) .
C24 C29 C28 121.0(4) .
C32 C30 N7 113.7(5) .
C32 C30 C31 113.6(5) .
N7 C30 C31 110.9(4) .
N8 C33 C35 110.7(3) .
N8 C33 C34 110.6(3) .
C35 C33 C34 113.8(4) .
N9 C36 N10 104.2(3) .
N9 C36 Pd2 132.9(3) .
N10 C36 Pd2 122.6(3) .
C38 C37 N9 107.3(4) .
C37 C38 N10 105.6(4) .
N11 C40 N10 109.1(3) .
N12 C41 N11 104.0(3) .
N12 C41 Pd2 134.7(3) .
N11 C41 Pd2 121.0(3) .
C43 C42 N11 106.5(4) .
C42 C43 N12 107.6(4) .
Cl1 C1S Cl2 118.7(7) .
Cl1 C1S Cl1A 103.3(7) .
Cl2 C1S Cl1A 107.5(7) .
C1S Cl1A Cl1A 127.3(6) 2_656

loop_
_geom_bond_atom_site_label_1
_geom_bond_atom_site_label_2
_geom_bond_distance
_geom_bond_site_symmetry_2
P1 F5 1.582(4) .
P1 F3 1.585(4) .
P1 F4 1.586(4) .
P1 F2 1.587(4) .
P1 F6 1.592(4) .
P1 F1 1.594(4) .
P2 F8 1.567(4) .
P2 F9 1.572(4) .
P2 F12 1.574(4) .
P2 F7 1.586(4) .
P2 F10 1.586(4) .
P2 F11 1.586(4) .
P1A F5A 1.570(5) .
P1A F4A 1.572(5) .
P1A F6A 1.573(5) .
P1A F2A 1.575(5) .
P1A F1A 1.577(5) .
P1A F3A 1.579(5) .
P2A F8A 1.562(5) .
P2A F12A 1.567(5) .
P2A F10A 1.569(5) .
P2A F11A 1.571(5) .
P2A F9A 1.572(5) .
P2A F7A 1.572(5) .
Pd1 C19 2.003(4) .
Pd1 C14 2.033(4) .
Pd1 C1 2.038(4) .
Pd1 Br1 2.4556(16) .
Pd2 C41 1.996(4) .
Pd2 C23 2.028(4) .
Pd2 C36 2.042(4) .
Pd2 Br2 2.475(2) .
N1 C1 1.360(5) .
N1 C2 1.397(5) .
N1 C8 1.470(6) .
N2 C1 1.349(6) .
N2 C7 1.406(5) .
N2 C11 1.467(5) .
N3 C14 1.347(5) .
N3 C15 1.382(5) .
N3 C17 1.467(6) .
N4 C14 1.350(5) .
N4 C16 1.379(5) .
N4 C18 1.448(5) .
N5 C19 1.350(5) .
N5 C20 1.381(6) .
N5 C18 1.448(6) .
N6 C19 1.337(5) .
N6 C21 1.387(6) .
N6 C22 1.455(6) .
N7 C23 1.346(5) .
N7 C24 1.399(6) .
N7 C30 1.483(6) .
N8 C23 1.342(5) .
N8 C29 1.386(5) .
N8 C33 1.470(5) .
N9 C36 1.345(5) .
N9 C37 1.383(5) .
N9 C39 1.455(5) .
N10 C36 1.346(5) .
N10 C38 1.380(5) .
N10 C40 1.454(5) .
N11 C41 1.357(5) .
N11 C42 1.385(5) .
N11 C40 1.450(6) .
N12 C41 1.353(5) .
N12 C43 1.393(5) .
N12 C44 1.442(6) .
C2 C7 1.376(7) .
C2 C3 1.399(6) .
C3 C4 1.376(8) .
C4 C5 1.391(8) .
C5 C6 1.368(6) .
C6 C7 1.389(6) .
C8 C9 1.520(7) .
C8 C10 1.523(7) .
C11 C13 1.516(6) .
C11 C12 1.522(7) .
C15 C16 1.336(7) .
C20 C21 1.326(7) .
C24 C29 1.388(6) .
C24 C25 1.397(7) .
C25 C26 1.367(9) .
C26 C27 1.388(9) .
C27 C28 1.372(7) .
C28 C29 1.416(6) .
C30 C32 1.436(9) .
C30 C31 1.527(7) .
C33 C35 1.515(6) .
C33 C34 1.515(6) .
C37 C38 1.341(6) .
C42 C43 1.322(7) .
C1S Cl1 1.592(11) .
C1S Cl2 1.755(11) .
C1S Cl1A 1.801(13) .
Cl1A Cl1A 2.239(12) 2_656
